data_7041841
loop_
_publ_author_name
'S\'anchez-S\'anchez, C'
'Desplanches, C.'
'Clemente-Juan, J M'
'Clemente-Le\'on, M'
'Coronado, E.'

_publ_section_title
;
 Photomagnetic properties of an Fe(ii) spin-crossover complex of
 6-(3,5-diamino-2,4,6-triazinyl)-2,2'-bipyridine and its insertion into 2D
 and 3D bimetallic oxalate-based networks.
;
_journal_issue 8
_journal_name_full 'Dalton transactions (Cambridge, England : 2003)'
_journal_page_first 2680
_journal_page_last 2689
_journal_paper_doi 10.1039/c6dt04900a
_journal_volume 46
_journal_year 2017
_chemical_formula_sum 'C44 H22 Cr2 Fe Mn2 N17 O24'
_chemical_formula_weight 1442.51
_chemical_name_systematic
;
 ?
;
_space_group_crystal_system trigonal
_space_group_IT_number 152
_space_group_name_Hall 'P 31 2"'
_space_group_name_H-M_alt 'P 31 2 1'
_symmetry_space_group_name_Hall 'P 31 2"'
_symmetry_space_group_name_H-M 'P 31 2 1'
_atom_sites_solution_hydrogens geom
_audit_creation_method SHELXL-2013
_audit_update_record
;
2016-12-29 deposited with the CCDC.
2017-01-25 downloaded from the CCDC.
;
_cell_angle_alpha 90
_cell_angle_beta 90
_cell_angle_gamma 120
_cell_formula_units_Z 3
_cell_length_a 21.9177(3)
_cell_length_b 21.9177(3)
_cell_length_c 12.2351(3)
_cell_measurement_reflns_used 13979
_cell_measurement_temperature 120(2)
_cell_measurement_theta_max 19.6310
_cell_measurement_theta_min 3.4890
_cell_volume 5090.12(16)
_computing_structure_refinement 'SHELXL-2013 (Sheldrick, 2013)'
_diffrn_ambient_temperature 120(2)
_diffrn_detector_area_resol_mean 16.0267
_diffrn_measured_fraction_theta_full 0.997
_diffrn_measured_fraction_theta_max 0.997
_diffrn_measurement_device_type 'SuperNova, Single source at offset), Sapphire3'
_diffrn_measurement_method '\w scans'
_diffrn_radiation_source 'SuperNova (Mo) X-ray Source'
_diffrn_radiation_type MoK\a
_diffrn_radiation_wavelength 0.71073
_diffrn_reflns_av_R_equivalents 0.0870
_diffrn_reflns_av_unetI/netI 0.0359
_diffrn_reflns_Laue_measured_fraction_full 0.997
_diffrn_reflns_Laue_measured_fraction_max 0.997
_diffrn_reflns_limit_h_max 27
_diffrn_reflns_limit_h_min -27
_diffrn_reflns_limit_k_max 27
_diffrn_reflns_limit_k_min -27
_diffrn_reflns_limit_l_max 15
_diffrn_reflns_limit_l_min -15
_diffrn_reflns_number 92988
_diffrn_reflns_point_group_measured_fraction_full 0.998
_diffrn_reflns_point_group_measured_fraction_max 0.998
_diffrn_reflns_theta_full 25.242
_diffrn_reflns_theta_max 26.393
_diffrn_reflns_theta_min 3.220
_exptl_absorpt_coefficient_mu 0.962
_exptl_absorpt_correction_T_max 1.00000
_exptl_absorpt_correction_T_min 0.75981
_exptl_absorpt_correction_type multi-scan
_exptl_absorpt_process_details
;
CrysAlisPro, Agilent Technologies,
Version 1.171.36.24 (release 03-12-2012 CrysAlis171 .NET)
(compiled Dec  3 2012,18:21:49)
Empirical absorption correction using spherical harmonics,
 implemented in SCALE3 ABSPACK scaling algorithm.
;
_exptl_crystal_colour black
_exptl_crystal_density_diffrn 1.412
_exptl_crystal_description needle
_exptl_crystal_F_000 2163
_exptl_crystal_size_max 0.190
_exptl_crystal_size_mid 0.080
_exptl_crystal_size_min 0.070
_refine_diff_density_max 2.667
_refine_diff_density_min -0.932
_refine_diff_density_rms 0.149
_refine_ls_abs_structure_details
;
 Flack x determined using 1741 quotients [(I+)-(I-)]/[(I+)+(I-)]
 (Parsons and Flack (2004), Acta Cryst. A60, s61).
;
_refine_ls_abs_structure_Flack 0.076(11)
_refine_ls_extinction_method none
_refine_ls_goodness_of_fit_ref 1.425
_refine_ls_hydrogen_treatment constr
_refine_ls_matrix_type full
_refine_ls_number_parameters 362
_refine_ls_number_reflns 6971
_refine_ls_number_restraints 0
_refine_ls_restrained_S_all 1.425
_refine_ls_R_factor_all 0.1583
_refine_ls_R_factor_gt 0.1250
_refine_ls_shift/su_max 0.000
_refine_ls_shift/su_mean 0.000
_refine_ls_structure_factor_coef Fsqd
_refine_ls_weighting_details 'w=1/[\s^2^(Fo^2^)+(0.2000P)^2^] where P=(Fo^2^+2Fc^2^)/3'
_refine_ls_weighting_scheme calc
_refine_ls_wR_factor_gt 0.3444
_refine_ls_wR_factor_ref 0.3809
_reflns_Friedel_coverage 0.853
_reflns_Friedel_fraction_full 0.999
_reflns_Friedel_fraction_max 0.998
_reflns_number_gt 4667
_reflns_number_total 6971
_reflns_threshold_expression 'I > 2\s(I)'
_cod_data_source_file c6dt04900a2.cif
_cod_data_source_block shelx
_cod_depositor_comments
;
The following automatic conversions were performed:
'__diffrn_radiation_source' tag replaced with
'_diffrn_radiation_source' tag.

Automatic conversion script
Id: cif_correct_tags 4268 2015-11-12 08:31:59Z antanas 

 Adding full bibliography for 7041839--7041841.cif.
;
_cod_original_cell_volume 5090.12(19)
_cod_database_code 7041841
_shelx_space_group_comment
;
The symmetry employed for this shelxl refinement is uniquely defined
by the following loop, which should always be used as a source of
symmetry information in preference to the above space-group names.
They are only intended as comments.
;
_shelx_estimated_absorpt_t_min 0.838
_shelx_estimated_absorpt_t_max 0.936
_shelxl_version_number 2013-4

loop_
_space_group_symop_operation_xyz
'x, y, z'
'-y, x-y, z+1/3'
'-x+y, -x, z+2/3'
'x-y, -y, -z+2/3'
'-x, -x+y, -z+1/3'
'y, x, -z'

loop_
_atom_site_label
_atom_site_type_symbol
_atom_site_fract_x
_atom_site_fract_y
_atom_site_fract_z
_atom_site_U_iso_or_equiv
_atom_site_adp_type
_atom_site_occupancy
_atom_site_site_symmetry_order
_atom_site_calc_flag
_atom_site_refinement_flags_posn
_atom_site_refinement_flags_adp
_atom_site_refinement_flags_occupancy
_atom_site_disorder_assembly
_atom_site_disorder_group
C1 C 0.3146(11) 0.4389(9) 0.106(2) 0.106(6) Uani 1 1 d . . . . .
C2 C 0.3519(8) 0.4732(8) 0.0003(13) 0.076(4) Uani 1 1 d . . . . .
C3 C 0.2296(8) 0.2009(8) 0.0448(12) 0.069(3) Uani 1 1 d . . . . .
C4 C 0.0828(7) 0.0000 -0.1667 0.056(4) Uani 1 2 d S T P C .
C5 C 0.0123(8) 0.0000 -0.1667 0.065(5) Uani 1 2 d S T P C .
C6 C 0.3092(9) 0.6628(9) -0.0456(14) 0.076(4) Uani 1 1 d . . . . .
C7 C 0.2432(9) 0.5904(11) -0.065(2) 0.101(6) Uani 1 1 d . . . . .
C8 C 0.5304(8) 0.5363(10) 0.8094(18) 0.091(5) Uani 1 1 d . . . . .
C9 C 0.4629(10) 0.5726(10) 0.7219(19) 0.101(6) Uani 1 1 d . . . . .
C10 C 0.5180(7) 0.6255(9) 0.8735(13) 0.075(4) Uani 1 1 d . . . . .
C11 C 0.5352(8) 0.6786(10) 0.9619(15) 0.086(5) Uani 1 1 d . . . . .
C12 C 0.5084(10) 0.7237(9) 0.9772(15) 0.089(5) Uani 1 1 d . . . . .
H12 H 0.4728 0.7208 0.9295 0.106 Uiso 1 1 calc R U . . .
C13 C 0.5322(16) 0.7711(11) 1.059(2) 0.126(5) Uani 1 1 d . . . . .
H13 H 0.5116 0.7998 1.0702 0.151 Uiso 1 1 calc R U . . .
C14 C 0.5858(16) 0.7787(11) 1.125(2) 0.126(5) Uani 1 1 d . . . . .
H14 H 0.6035 0.8131 1.1812 0.151 Uiso 1 1 calc R U . . .
C15 C 0.6142(16) 0.7343(11) 1.108(2) 0.126(5) Uani 1 1 d . . . . .
N5A N 0.7002(9) 0.6906(9) 1.1012(14) 0.063(5) Uiso 0.5 1 d G . P A 1
C16A C 0.6786(9) 0.7346(10) 1.1478(16) 0.068(6) Uiso 0.5 1 d G . P A 1
C17A C 0.7189(12) 0.7817(11) 1.2295(18) 0.084(9) Uiso 0.5 1 d G . P A 1
H17A H 0.7042 0.8117 1.2613 0.101 Uiso 0.5 1 calc R U P A 1
C18A C 0.7807(12) 0.7848(12) 1.2646(18) 0.145(19) Uiso 0.5 1 d G . P A 1
H18A H 0.8082 0.8170 1.3204 0.173 Uiso 0.5 1 calc R U P A 1
C19A C 0.8023(10) 0.7408(13) 1.2180(19) 0.082(8) Uiso 0.5 1 d G . P A 1
H19A H 0.8445 0.7430 1.2420 0.099 Uiso 0.5 1 calc R U P A 1
C20A C 0.7620(10) 0.6937(11) 1.1363(18) 0.094(10) Uiso 0.5 1 d G . P A 1
H20A H 0.7767 0.6637 1.1045 0.113 Uiso 0.5 1 calc R U P A 1
N5B N 0.6808(13) 0.6932(12) 1.1439(18) 0.087(7) Uiso 0.5 1 d G . P A 2
C16B C 0.6557(14) 0.7338(15) 1.192(2) 0.092(9) Uiso 0.5 1 d G . P A 2
C17B C 0.6868(19) 0.7716(17) 1.287(3) 0.16(2) Uiso 0.5 1 d G . P A 2
H17B H 0.6696 0.7994 1.3194 0.193 Uiso 0.5 1 calc R U P A 2
C18B C 0.743(2) 0.7688(19) 1.333(2) 0.134(16) Uiso 0.5 1 d G . P A 2
H18B H 0.7644 0.7947 1.3982 0.161 Uiso 0.5 1 calc R U P A 2
C19B C 0.7683(16) 0.7282(19) 1.286(3) 0.146(19) Uiso 0.5 1 d G . P A 2
H19B H 0.8068 0.7263 1.3175 0.176 Uiso 0.5 1 calc R U P A 2
C20B C 0.7372(14) 0.6904(15) 1.191(2) 0.101(10) Uiso 0.5 1 d G . P A 2
H20B H 0.7544 0.6627 1.1579 0.121 Uiso 0.5 1 calc R U P A 2
C100 C 0.162(3) 0.206(3) 0.303(5) 0.138(17) Uiso 0.5 1 d . . P . .
C101 C 0.157(4) 0.141(4) 0.359(6) 0.16(2) Uiso 0.5 1 d . . P . .
C102 C 0.238(2) 0.422(2) 0.384(3) 0.099(10) Uiso 0.5 1 d . . P . .
C103 C 0.3103(16) 0.4714(16) 0.395(2) 0.067(6) Uiso 0.5 1 d . . P . .
C104 C 0.982(3) 0.638(3) -0.002(4) 0.123(14) Uiso 0.5 1 d . . P . .
C105 C 0.932(3) 0.656(3) 0.054(4) 0.121(14) Uiso 0.5 1 d . . P . .
N1 N 0.5505(6) 0.5879(7) 0.8847(12) 0.075(3) Uani 1 1 d . . . . .
N2 N 0.4857(7) 0.5267(8) 0.7231(12) 0.090(4) Uani 1 1 d . . . . .
N3 N 0.4762(7) 0.6242(9) 0.7951(12) 0.090(4) Uani 1 1 d . . . . .
N4 N 0.5844(8) 0.6842(6) 1.0273(14) 0.097(5) Uani 1 1 d . . . . .
N6 N 0.5559(8) 0.4945(8) 0.8137(15) 0.097(4) Uani 1 1 d . . . . .
H6A H 0.5861 0.4998 0.8653 0.116 Uiso 1 1 calc R U . . .
H6B H 0.5431 0.4607 0.7649 0.116 Uiso 1 1 calc R U . . .
N7 N 0.4207(9) 0.5668(10) 0.6366(15) 0.116(6) Uani 1 1 d . . . . .
H7A H 0.4101 0.5341 0.5867 0.139 Uiso 1 1 calc R U . . .
H7B H 0.4039 0.5957 0.6312 0.139 Uiso 1 1 calc R U . . .
N100 N 0.164(3) 0.095(3) 0.347(4) 0.132(13) Uiso 0.5 1 d . . P . .
N101 N 0.3683(19) 0.5073(18) 0.397(3) 0.102(9) Uiso 0.5 1 d . . P . .
N102 N 0.893(3) 0.667(2) 0.106(4) 0.142(15) Uiso 0.5 1 d . . P . .
O1 O 0.2914(8) 0.4745(7) 0.1573(12) 0.106(4) Uani 1 1 d . . . . .
O2 O 0.3659(8) 0.5369(7) -0.0156(11) 0.101(4) Uani 1 1 d . . . . .
O3 O 0.3053(8) 0.3781(7) 0.1221(11) 0.113(4) Uani 1 1 d . . . . .
O4 O 0.3715(6) 0.4371(7) -0.0600(10) 0.091(3) Uani 1 1 d . . . . .
O5 O 0.2927(6) 0.2428(5) 0.0741(10) 0.085(3) Uani 1 1 d . . . . .
O6 O 0.1898(5) 0.1406(5) 0.0782(8) 0.072(2) Uani 1 1 d . . . . .
O7 O 0.1278(5) 0.0422(6) -0.1018(7) 0.065(2) Uani 1 1 d . . . . .
O8 O 0.0073(5) 0.0440(6) -0.1042(8) 0.071(2) Uani 1 1 d . . . . .
O9 O 0.3528(7) 0.6695(6) 0.0284(12) 0.097(4) Uani 1 1 d . . . . .
O10 O 0.2390(8) 0.5432(6) -0.0057(11) 0.100(4) Uani 1 1 d . . . . .
O11 O 0.2872(6) 0.6043(6) 0.2328(12) 0.092(3) Uani 1 1 d . . . . .
O12 O 0.4140(7) 0.6194(7) 0.1906(12) 0.095(3) Uani 1 1 d . . . . .
Mn1 Mn 0.34138(16) 0.34138(16) 0.0000 0.0891(12) Uani 0.5 2 d S T P B 1
Cr1 Cr 0.34138(16) 0.34138(16) 0.0000 0.0891(12) Uani 0.5 2 d S T P B 2
Mn2 Mn 0.09387(12) 0.09387(12) 0.0000 0.0581(7) Uani 0.5 2 d S T P C 3
Cr2 Cr 0.09387(12) 0.09387(12) 0.0000 0.0581(7) Uani 0.5 2 d S T P C 4
Mn3 Mn 0.32517(17) 0.57269(15) 0.0964(3) 0.0937(9) Uani 0.5 1 d . . P D 5
Cr3 Cr 0.32517(17) 0.57269(15) 0.0964(3) 0.0937(9) Uani 0.5 1 d . . P D 6
Fe Fe 0.63178(13) 0.63178(13) 1.0000 0.0985(14) Uani 1 2 d S T P . .

loop_
_atom_site_aniso_label
_atom_site_aniso_U_11
_atom_site_aniso_U_22
_atom_site_aniso_U_33
_atom_site_aniso_U_23
_atom_site_aniso_U_13
_atom_site_aniso_U_12
C1 0.092(12) 0.060(9) 0.153(17) -0.028(10) 0.023(12) 0.028(9)
C2 0.069(8) 0.070(9) 0.085(10) 0.006(7) 0.009(7) 0.031(7)
C3 0.065(8) 0.069(9) 0.095(9) -0.019(7) -0.019(7) 0.049(7)
C4 0.050(6) 0.074(11) 0.051(9) 0.015(9) 0.007(4) 0.037(6)
C5 0.058(7) 0.084(13) 0.061(10) 0.010(9) 0.005(5) 0.042(6)
C6 0.068(8) 0.078(10) 0.094(10) -0.002(8) -0.007(8) 0.047(8)
C7 0.047(8) 0.092(13) 0.151(18) -0.001(12) 0.015(10) 0.024(8)
C8 0.052(8) 0.085(11) 0.132(14) 0.026(11) 0.003(9) 0.032(8)
C9 0.069(9) 0.085(11) 0.162(18) 0.032(12) 0.012(11) 0.049(9)
C10 0.058(7) 0.086(10) 0.078(9) 0.006(8) 0.004(7) 0.033(8)
C11 0.070(9) 0.095(11) 0.104(11) 0.034(9) -0.003(8) 0.049(9)
C12 0.088(11) 0.080(10) 0.098(10) 0.023(9) 0.013(9) 0.042(9)
C13 0.167(14) 0.073(7) 0.138(11) 0.019(7) -0.012(9) 0.060(8)
C14 0.167(14) 0.073(7) 0.138(11) 0.019(7) -0.012(9) 0.060(8)
C15 0.167(14) 0.073(7) 0.138(11) 0.019(7) -0.012(9) 0.060(8)
N1 0.051(6) 0.058(7) 0.116(10) 0.017(7) 0.011(6) 0.028(5)
N2 0.075(8) 0.092(9) 0.110(10) 0.024(8) -0.001(7) 0.048(7)
N3 0.064(7) 0.115(12) 0.110(10) -0.008(8) 0.001(7) 0.059(8)
N4 0.093(9) 0.033(5) 0.155(12) -0.002(7) -0.042(9) 0.024(6)
N6 0.076(8) 0.086(9) 0.140(12) 0.016(9) -0.013(8) 0.049(7)
N7 0.094(11) 0.117(13) 0.144(13) 0.003(11) -0.044(10) 0.058(10)
O1 0.109(9) 0.089(8) 0.125(9) -0.005(7) 0.013(8) 0.052(8)
O2 0.102(9) 0.096(9) 0.111(8) 0.008(7) 0.004(7) 0.054(7)
O3 0.115(10) 0.081(8) 0.115(9) 0.023(7) 0.047(8) 0.029(7)
O4 0.080(7) 0.090(8) 0.097(7) -0.001(6) 0.000(6) 0.039(6)
O5 0.071(6) 0.058(5) 0.120(8) -0.010(5) -0.018(6) 0.027(5)
O6 0.075(6) 0.044(5) 0.092(6) -0.006(4) -0.013(5) 0.026(4)
O7 0.048(5) 0.102(7) 0.058(4) 0.000(5) -0.001(4) 0.046(5)
O8 0.053(5) 0.084(6) 0.096(6) 0.005(5) 0.005(4) 0.050(5)
O9 0.096(8) 0.057(6) 0.126(9) -0.005(6) -0.005(8) 0.029(6)
O10 0.116(10) 0.069(7) 0.113(8) 0.007(6) -0.010(7) 0.044(7)
O11 0.064(6) 0.057(6) 0.148(10) 0.002(6) -0.009(7) 0.024(5)
O12 0.081(7) 0.082(7) 0.139(10) -0.011(7) -0.010(7) 0.055(6)
Mn1 0.0640(14) 0.0640(14) 0.137(3) -0.0109(10) 0.0109(10) 0.0304(16)
Cr1 0.0640(14) 0.0640(14) 0.137(3) -0.0109(10) 0.0109(10) 0.0304(16)
Mn2 0.0538(11) 0.0538(11) 0.0713(15) -0.0017(6) 0.0017(6) 0.0303(12)
Cr2 0.0538(11) 0.0538(11) 0.0713(15) -0.0017(6) 0.0017(6) 0.0303(12)
Mn3 0.0971(19) 0.0783(16) 0.117(2) -0.0067(14) -0.0091(15) 0.0524(15)
Cr3 0.0971(19) 0.0783(16) 0.117(2) -0.0067(14) -0.0091(15) 0.0524(15)
Fe 0.0540(11) 0.0540(11) 0.176(4) 0.0294(11) -0.0294(11) 0.0188(13)

loop_
_atom_type_symbol
_atom_type_description
_atom_type_scat_dispersion_real
_atom_type_scat_dispersion_imag
_atom_type_scat_source
C C 0.0033 0.0016 'International Tables Vol C Tables 4.2.6.8 and 6.1.1.4'
H H 0.0000 0.0000 'International Tables Vol C Tables 4.2.6.8 and 6.1.1.4'
N N 0.0061 0.0033 'International Tables Vol C Tables 4.2.6.8 and 6.1.1.4'
O O 0.0106 0.0060 'International Tables Vol C Tables 4.2.6.8 and 6.1.1.4'
Cr Cr 0.3209 0.6236 'International Tables Vol C Tables 4.2.6.8 and 6.1.1.4'
Mn Mn 0.3368 0.7283 'International Tables Vol C Tables 4.2.6.8 and 6.1.1.4'
Fe Fe 0.3463 0.8444 'International Tables Vol C Tables 4.2.6.8 and 6.1.1.4'

loop_
_geom_angle_atom_site_label_1
_geom_angle_atom_site_label_2
_geom_angle_atom_site_label_3
_geom_angle
_geom_angle_site_symmetry_1
_geom_angle_site_symmetry_3
O3 C1 O1 131(2) . .
O3 C1 C2 115.1(15) . .
O1 C1 C2 113.4(18) . .
O2 C2 O4 127.0(14) . .
O2 C2 C1 116.5(14) . .
O4 C2 C1 116.3(14) . .
O6 C3 O5 127.8(13) . .
O6 C3 C3 117.2(7) . 6
O5 C3 C3 115.1(8) . 6
O7 C4 O7 130.2(16) 4_554 .
O7 C4 C5 114.9(8) 4_554 .
O7 C4 C5 114.9(8) . .
O8 C5 O8 124.8(17) . 4_554
O8 C5 C4 117.6(8) . .
O8 C5 C4 117.6(8) 4_554 .
O11 C6 O9 121.8(16) 3_564 .
O11 C6 C7 118.7(17) 3_564 .
O9 C6 C7 119.4(17) . .
O10 C7 O12 128.5(19) . 3_564
O10 C7 C6 115(2) . .
O12 C7 C6 116(2) 3_564 .
N6 C8 N1 119.5(17) . .
N6 C8 N2 116.6(19) . .
N1 C8 N2 123.8(15) . .
N2 C9 N3 128.3(19) . .
N2 C9 N7 116(2) . .
N3 C9 N7 116.0(15) . .
N3 C10 N1 129.8(16) . .
N3 C10 C11 116.6(15) . .
N1 C10 C11 113.6(13) . .
N4 C11 C12 118.4(19) . .
N4 C11 C10 113.3(15) . .
C12 C11 C10 128.2(15) . .
C13 C12 C11 121(2) . .
C12 C13 C14 121(2) . .
C13 C14 C15 119(2) . .
C16B C15 N4 125(2) . .
C16B C15 C14 115(2) . .
N4 C15 C14 117(2) . .
N4 C15 C16A 108(2) . .
C14 C15 C16A 134(2) . .
C16A N5A C20A 120.0 . .
C16A N5A Fe 108.4(10) . .
C20A N5A Fe 131.5(10) . .
C17A C16A N5A 120.0 . .
C17A C16A C15 119.0(16) . .
N5A C16A C15 120.9(16) . .
C16A C17A C18A 120.0 . .
C19A C18A C17A 120.0 . .
C18A C19A C20A 120.0 . .
C19A C20A N5A 120.0 . .
C16B N5B C20B 120.0 . .
C16B N5B Fe 120.8(14) . .
C20B N5B Fe 119.1(14) . .
C15 C16B N5B 100(2) . .
C15 C16B C17B 138(2) . .
N5B C16B C17B 120.0 . .
C18B C17B C16B 120.0 . .
C17B C18B C19B 120.0 . .
C20B C19B C18B 120.0 . .
C19B C20B N5B 120.0 . .
N100 C101 C100 143(7) . .
N101 C103 C102 174(4) . .
N102 C105 C104 174(5) . .
C10 N1 C8 113.3(14) . .
C10 N1 Fe 112.3(11) . .
C8 N1 Fe 133.7(10) . .
C9 N2 C8 113.5(18) . .
C10 N3 C9 110.9(14) . .
C11 N4 C15 123.9(17) . .
C11 N4 Fe 120.4(14) . .
C15 N4 Fe 114.9(15) . .
C1 O1 Mn3 114.5(14) . .
C2 O2 Mn3 114.3(11) . .
C1 O3 Mn1 114.3(12) . .
C2 O4 Mn1 113.1(10) . .
C3 O5 Mn1 115.8(10) . .
C3 O6 Mn2 112.3(9) . .
C4 O7 Mn2 115.2(8) . .
C5 O8 Mn2 111.3(9) . .
C6 O9 Mn3 110.6(11) . .
C7 O10 Mn3 114.7(13) . .
C6 O11 Mn3 109.2(11) 2_665 .
C7 O12 Mn3 113.2(12) 2_665 .
O4 Mn1 O4 92.7(7) . 6
O4 Mn1 O3 81.0(5) . .
O4 Mn1 O3 98.7(6) 6 .
O4 Mn1 O3 98.7(6) . 6
O4 Mn1 O3 81.0(5) 6 6
O3 Mn1 O3 179.6(9) . 6
O4 Mn1 O5 95.2(5) . 6
O4 Mn1 O5 168.5(5) 6 6
O3 Mn1 O5 90.8(6) . 6
O3 Mn1 O5 89.6(5) 6 6
O4 Mn1 O5 168.5(5) . .
O4 Mn1 O5 95.2(5) 6 .
O3 Mn1 O5 89.6(5) . .
O3 Mn1 O5 90.8(6) 6 .
O5 Mn1 O5 78.2(6) 6 .
O7 Mn2 O7 169.2(6) . 6
O7 Mn2 O6 98.5(4) . 6
O7 Mn2 O6 89.7(4) 6 6
O7 Mn2 O6 89.7(4) . .
O7 Mn2 O6 98.5(4) 6 .
O6 Mn2 O6 81.1(5) 6 .
O7 Mn2 O8 92.2(4) . 6
O7 Mn2 O8 80.0(3) 6 6
O6 Mn2 O8 168.9(4) 6 6
O6 Mn2 O8 96.3(4) . 6
O7 Mn2 O8 80.0(3) . .
O7 Mn2 O8 92.2(4) 6 .
O6 Mn2 O8 96.3(4) 6 .
O6 Mn2 O8 168.9(4) . .
O8 Mn2 O8 88.3(6) 6 .
O2 Mn3 O1 80.4(6) . .
O2 Mn3 O12 94.7(5) . .
O1 Mn3 O12 94.3(6) . .
O2 Mn3 O9 99.7(6) . .
O1 Mn3 O9 175.9(6) . .
O12 Mn3 O9 89.8(6) . .
O2 Mn3 O10 88.9(6) . .
O1 Mn3 O10 95.6(6) . .
O12 Mn3 O10 169.9(5) . .
O9 Mn3 O10 80.3(5) . .
O2 Mn3 O11 171.7(5) . .
O1 Mn3 O11 93.6(5) . .
O12 Mn3 O11 79.9(5) . .
O9 Mn3 O11 86.7(5) . .
O10 Mn3 O11 97.5(5) . .
N5A Fe N5A 83.9(12) . 6_557
N5A Fe N4 89.9(7) . 6_557
N5A Fe N4 87.7(7) 6_557 6_557
N5A Fe N4 87.7(7) . .
N5A Fe N4 89.9(7) 6_557 .
N4 Fe N4 176.7(8) 6_557 .
N5A Fe N1 165.1(6) . .
N5A Fe N1 90.5(7) 6_557 .
N4 Fe N1 103.7(6) 6_557 .
N4 Fe N1 78.6(6) . .
N5A Fe N1 90.5(7) . 6_557
N5A Fe N1 165.1(6) 6_557 6_557
N4 Fe N1 78.6(6) 6_557 6_557
N4 Fe N1 103.7(6) . 6_557
N1 Fe N1 98.1(7) . 6_557
N4 Fe N5B 103.5(8) 6_557 .
N4 Fe N5B 74.6(8) . .
N1 Fe N5B 152.2(7) . .
N1 Fe N5B 81.6(8) 6_557 .
N4 Fe N5B 74.6(8) 6_557 6_557
N4 Fe N5B 103.5(8) . 6_557
N1 Fe N5B 81.6(8) . 6_557
N1 Fe N5B 152.2(7) 6_557 6_557
N5B Fe N5B 111.4(14) . 6_557

loop_
_geom_bond_atom_site_label_1
_geom_bond_atom_site_label_2
_geom_bond_distance
_geom_bond_site_symmetry_2
C1 O3 1.26(2) .
C1 O1 1.29(2) .
C1 C2 1.51(3) .
C2 O2 1.29(2) .
C2 O4 1.30(2) .
C3 O6 1.233(18) .
C3 O5 1.271(17) .
C3 C3 1.55(3) 6
C4 O7 1.243(12) 4_554
C4 O7 1.243(12) .
C4 C5 1.54(2) .
C5 O8 1.278(13) .
C5 O8 1.278(13) 4_554
C6 O11 1.22(2) 3_564
C6 O9 1.27(2) .
C6 C7 1.54(3) .
C7 O10 1.23(3) .
C7 O12 1.24(3) 3_564
C8 N6 1.29(2) .
C8 N1 1.35(2) .
C8 N2 1.38(2) .
C9 N2 1.33(2) .
C9 N3 1.35(3) .
C9 N7 1.36(3) .
C10 N3 1.32(2) .
C10 N1 1.34(2) .
C10 C11 1.49(3) .
C11 N4 1.30(2) .
C11 C12 1.39(2) .
C12 C13 1.34(3) .
C13 C14 1.37(4) .
C14 C15 1.41(3) .
C15 C16B 1.37(3) .
C15 N4 1.38(3) .
C15 C16A 1.49(3) .
N5A C16A 1.3900 .
N5A C20A 1.3900 .
N5A Fe 1.874(14) .
C16A C17A 1.3900 .
C17A C18A 1.3900 .
C18A C19A 1.3900 .
C19A C20A 1.3900 .
N5B C16B 1.3900 .
N5B C20B 1.3900 .
N5B Fe 2.149(19) .
C16B C17B 1.3900 .
C17B C18B 1.3900 .
C18B C19B 1.3900 .
C19B C20B 1.3900 .
C100 C101 1.54(9) .
C101 N100 1.10(8) .
C102 C103 1.41(5) .
C103 N101 1.11(4) .
C104 C105 1.50(7) .
C105 N102 1.19(6) .
N1 Fe 2.092(14) .
N4 Fe 1.924(15) .
O1 Mn3 2.035(14) .
O2 Mn3 1.998(14) .
O3 Mn1 2.035(13) .
O4 Mn1 1.999(13) .
O5 Mn1 2.080(11) .
O6 Mn2 2.057(10) .
O7 Mn2 2.057(9) .
O8 Mn2 2.084(10) .
O9 Mn3 2.069(12) .
O10 Mn3 2.079(14) .
O11 C6 1.22(2) 2_665
O11 Mn3 2.129(14) .
O12 C7 1.24(3) 2_665
O12 Mn3 2.043(13) .
Mn1 O4 1.999(13) 6
Mn1 O3 2.035(13) 6
Mn1 O5 2.080(11) 6
Mn2 O7 2.057(9) 6
Mn2 O6 2.057(10) 6
Mn2 O8 2.084(10) 6
Fe N5A 1.874(14) 6_557
Fe N4 1.924(15) 6_557
Fe N1 2.092(14) 6_557
Fe N5B 2.149(19) 6_557
